data_4310946
loop_
_publ_author_name
'Zdenek Spichal'
'Marek Necas'
'Jiri Pinkas'
'Josef Novosad'

_publ_section_title
;
 The Synthesis and Crystal Structures of Two-Dimensional Coordination
 Polymers of Ph2P(O)-CH2CH2-P(O)Ph2 and Ph2P(O)-C5H3N-P(O)Ph2 with
 Praseodymium
;
_journal_name_full 'Inorganic Chemistry'
_journal_page_first 2776
_journal_page_last 2778
_journal_paper_doi 10.1021/ic0499648
_journal_volume 43
_journal_year 2004
_chemical_formula_sum 'C60 H50 Cl4 N5 O13 P4 Pr'
_chemical_formula_weight 1455.64
_chemical_name_systematic
; 
 ? 
;
_space_group_IT_number 29
_symmetry_cell_setting orthorhombic
_symmetry_space_group_name_Hall 'P 2c -2ac'
_symmetry_space_group_name_H-M 'P c a 21'
_atom_sites_solution_hydrogens geom
_atom_sites_solution_primary direct
_atom_sites_solution_secondary difmap
_audit_creation_method SHELXL-97
_cell_angle_alpha 90.00
_cell_angle_beta 90.00
_cell_angle_gamma 90.00
_cell_formula_units_Z 4
_cell_length_a 15.197(14)
_cell_length_b 16.435(14)
_cell_length_c 24.33(2)
_cell_measurement_temperature 120(2)
_cell_volume 6077(9)
_computing_structure_refinement 'SHELXL-97 (Sheldrick, 1997)'
_computing_structure_solution 'SHELXS-97 (Sheldrick, 1990)'
_diffrn_ambient_temperature 120(2)
_diffrn_measured_fraction_theta_full 0.996
_diffrn_measured_fraction_theta_max 0.996
_diffrn_radiation_monochromator graphite
_diffrn_radiation_source 'fine-focus sealed tube'
_diffrn_radiation_type MoK\a
_diffrn_radiation_wavelength 0.71073
_diffrn_reflns_av_R_equivalents 0.0612
_diffrn_reflns_av_sigmaI/netI 0.0657
_diffrn_reflns_limit_h_max 18
_diffrn_reflns_limit_h_min -14
_diffrn_reflns_limit_k_max 19
_diffrn_reflns_limit_k_min -19
_diffrn_reflns_limit_l_max 28
_diffrn_reflns_limit_l_min -28
_diffrn_reflns_number 37297
_diffrn_reflns_theta_full 24.99
_diffrn_reflns_theta_max 24.99
_diffrn_reflns_theta_min 3.11
_exptl_absorpt_coefficient_mu 1.151
_exptl_absorpt_correction_T_max 0.8024
_exptl_absorpt_correction_T_min 0.7239
_exptl_crystal_density_diffrn 1.591
_exptl_crystal_density_method 'not measured'
_exptl_crystal_F_000 2944
_exptl_crystal_size_max 0.30
_exptl_crystal_size_mid 0.20
_exptl_crystal_size_min 0.20
_refine_diff_density_max 1.445
_refine_diff_density_min -0.848
_refine_diff_density_rms 0.094
_refine_ls_abs_structure_details 'Flack H D (1983), Acta Cryst. A39, 876-881'
_refine_ls_abs_structure_Flack 0.481(15)
_refine_ls_extinction_method none
_refine_ls_goodness_of_fit_ref 0.976
_refine_ls_hydrogen_treatment mixed
_refine_ls_matrix_type full
_refine_ls_number_parameters 803
_refine_ls_number_reflns 10645
_refine_ls_number_restraints 1
_refine_ls_restrained_S_all 0.976
_refine_ls_R_factor_all 0.0554
_refine_ls_R_factor_gt 0.0428
_refine_ls_shift/su_max 0.033
_refine_ls_shift/su_mean 0.003
_refine_ls_structure_factor_coef Fsqd
_refine_ls_weighting_details 'calc w=1/[\s^2^(Fo^2^)+(0.0513P)^2^+0.0000P] where P=(Fo^2^+2Fc^2^)/3'
_refine_ls_weighting_scheme calc
_refine_ls_wR_factor_gt 0.0923
_refine_ls_wR_factor_ref 0.0971
_reflns_number_gt 8547
_reflns_number_total 10645
_reflns_threshold_expression >2sigma(I)
_cod_data_source_file ic0499648si20040107_065853.cif
_cod_data_source_block sp02
_cod_depositor_comments
;
The following automatic conversions were performed:
'_symmetry_cell_setting' value 'Orthorhombic' changed to 'orthorhombic'
according to '/home/saulius/struct/CIF-dictionaries/cif_core.dic'
dictionary named 'cif_core.dic' version 2.4.1 from 2010-06-29.

Automatic conversion script
Id: cif_fix_enum 1527 2010-12-29 10:47:43Z saulius 
;
_cod_database_code 4310946

loop_
_symmetry_equiv_pos_as_xyz
'x, y, z'
'-x, -y, z+1/2'
'x+1/2, -y, z'
'-x+1/2, y, z+1/2'

loop_
_atom_site_label
_atom_site_type_symbol
_atom_site_fract_x
_atom_site_fract_y
_atom_site_fract_z
_atom_site_U_iso_or_equiv
_atom_site_adp_type
_atom_site_occupancy
_atom_site_symmetry_multiplicity
_atom_site_calc_flag
_atom_site_refinement_flags
_atom_site_disorder_assembly
_atom_site_disorder_group
Pr1 Pr 0.119530(15) 0.24688(2) 0.08876(4) 0.01544(8) Uani 1 1 d . . .
P1 P 0.32934(11) 0.30591(10) 0.17704(8) 0.0167(4) Uani 1 1 d . . .
P2 P 0.33021(11) 0.19778(10) -0.00146(8) 0.0165(4) Uani 1 1 d . . .
P4 P 0.03266(10) 0.42689(10) 0.18216(8) 0.0163(4) Uani 1 1 d . . .
P3 P 0.05284(11) 0.05865(10) -0.00365(8) 0.0191(4) Uani 1 1 d . . .
O2 O 0.2510(3) 0.2296(3) 0.0293(2) 0.0191(11) Uani 1 1 d . . .
O1 O 0.2532(3) 0.2720(3) 0.1463(2) 0.0197(12) Uani 1 1 d . . .
C1A C 0.4238(6) 0.2385(4) 0.1778(4) 0.0191(18) Uani 1 1 d . . .
O11 O 0.1456(3) 0.3902(3) 0.0487(2) 0.0257(12) Uani 1 1 d . . .
N30 N -0.0812(3) 0.2511(4) 0.0954(5) 0.0338(18) Uani 1 1 d . . .
O22 O 0.1397(3) 0.1036(3) 0.1306(2) 0.0317(13) Uani 1 1 d . . .
C1B C 0.3053(5) 0.3305(4) 0.2479(3) 0.0215(17) Uani 1 1 d . . .
O13 O 0.1249(4) 0.4361(3) -0.0343(2) 0.0491(17) Uani 1 1 d . . .
N20 N 0.1260(4) 0.1138(3) 0.1815(3) 0.0242(14) Uani 1 1 d . . .
O23 O 0.1302(5) 0.0576(3) 0.2124(3) 0.0579(19) Uani 1 1 d . . .
N10 N 0.1231(4) 0.3795(3) -0.0009(3) 0.0237(14) Uani 1 1 d . . .
O4 O 0.0644(3) 0.3563(3) 0.1499(2) 0.0230(11) Uani 1 1 d . . .
C1D C 0.3075(5) 0.1808(4) -0.0718(3) 0.0190(16) Uani 1 1 d . . .
C1C C 0.3679(4) 0.3985(4) 0.1438(3) 0.0181(16) Uani 1 1 d . . .
N6C N 0.4231(3) 0.4466(3) 0.1708(2) 0.0159(12) Uani 1 1 d . . .
C5C C 0.4507(4) 0.5127(4) 0.1445(3) 0.0161(15) Uani 1 1 d . . .
C4C C 0.4252(4) 0.5347(3) 0.0915(4) 0.0228(14) Uani 1 1 d . . .
H4CA H 0.4469 0.5828 0.0746 0.027 Uiso 1 1 calc R . .
C3C C 0.3681(4) 0.4847(4) 0.0650(3) 0.0270(17) Uani 1 1 d . . .
H3CA H 0.3483 0.4979 0.0291 0.032 Uiso 1 1 calc R . .
C2C C 0.3388(4) 0.4141(3) 0.0906(3) 0.0229(13) Uani 1 1 d . . .
H2CA H 0.3001 0.3776 0.0724 0.027 Uiso 1 1 calc R . .
C1F C 0.3637(4) 0.1009(4) 0.0280(3) 0.0161(15) Uani 1 1 d . . .
N6F N 0.4360(3) 0.0635(3) 0.0057(2) 0.0181(12) Uani 1 1 d . . .
C1J C -0.0185(4) 0.3947(4) 0.2449(3) 0.0212(15) Uani 1 1 d . . .
C4B C 0.2632(4) 0.3749(4) 0.3539(3) 0.0205(16) Uani 1 1 d . . .
H4BA H 0.2484 0.3943 0.3895 0.025 Uiso 1 1 calc R . .
O3 O 0.0768(3) 0.1346(3) 0.02726(19) 0.0200(11) Uani 1 1 d . . .
O21 O 0.1103(3) 0.1840(3) 0.1958(2) 0.0343(14) Uani 1 1 d . . .
C1I C 0.1170(4) 0.5003(4) 0.1946(3) 0.0198(15) Uani 1 1 d . . .
C3A C 0.4799(5) 0.1017(4) 0.1802(3) 0.0357(18) Uani 1 1 d . . .
H3AA H 0.4698 0.0447 0.1816 0.043 Uiso 1 1 calc R . .
O31 O -0.0403(4) 0.2787(3) 0.0550(2) 0.0326(14) Uani 1 1 d . . .
C6G C -0.0079(4) 0.1642(4) -0.0820(3) 0.0282(18) Uani 1 1 d . . .
H6GA H -0.0014 0.2030 -0.0533 0.034 Uiso 1 1 calc R . .
C5B C 0.3501(5) 0.3662(4) 0.3399(3) 0.0253(17) Uani 1 1 d . . .
H5BA H 0.3951 0.3742 0.3665 0.030 Uiso 1 1 calc R . .
C6B C 0.3714(5) 0.3453(4) 0.2853(3) 0.0205(17) Uani 1 1 d . . .
H6BA H 0.4312 0.3414 0.2743 0.025 Uiso 1 1 calc R . .
C6J C -0.0221(4) 0.3097(4) 0.2545(3) 0.0207(15) Uani 1 1 d . . .
H6JA H 0.0006 0.2720 0.2285 0.025 Uiso 1 1 calc R . .
C4G C -0.0503(5) 0.1311(6) -0.1714(3) 0.048(2) Uani 1 1 d . . .
H4GA H -0.0727 0.1466 -0.2063 0.058 Uiso 1 1 calc R . .
C3D C 0.3597(5) 0.1458(4) -0.1622(3) 0.0283(18) Uani 1 1 d . . .
H3DA H 0.4062 0.1320 -0.1866 0.034 Uiso 1 1 calc R . .
C3B C 0.1977(5) 0.3563(4) 0.3179(3) 0.0234(18) Uani 1 1 d . . .
H3BA H 0.1383 0.3573 0.3300 0.028 Uiso 1 1 calc R . .
C6D C 0.2221(4) 0.1827(4) -0.0905(3) 0.0179(15) Uani 1 1 d . . .
H6DA H 0.1758 0.1963 -0.0660 0.021 Uiso 1 1 calc R . .
O33 O -0.1602(3) 0.2585(3) 0.1002(4) 0.060(2) Uani 1 1 d . . .
C5D C 0.2030(6) 0.1648(4) -0.1449(3) 0.032(2) Uani 1 1 d . . .
H5DA H 0.1436 0.1642 -0.1571 0.038 Uiso 1 1 calc R . .
O32 O -0.0356(3) 0.2103(3) 0.1289(2) 0.0318(13) Uani 1 1 d . . .
C2D C 0.3777(5) 0.1636(4) -0.1087(3) 0.0282(19) Uani 1 1 d . . .
H2DA H 0.4369 0.1645 -0.0961 0.034 Uiso 1 1 calc R . .
C3J C -0.0916(5) 0.4193(4) 0.3310(3) 0.0359(17) Uani 1 1 d . . .
H3JA H -0.1172 0.4562 0.3565 0.043 Uiso 1 1 calc R . .
O12 O 0.0960(4) 0.3097(3) -0.0142(2) 0.0354(14) Uani 1 1 d . . .
C2A C 0.4085(4) 0.1550(4) 0.1798(3) 0.0305(16) Uani 1 1 d . . .
H2AA H 0.3501 0.1346 0.1809 0.037 Uiso 1 1 calc R . .
C2B C 0.2159(5) 0.3360(4) 0.2640(3) 0.0257(18) Uani 1 1 d . . .
H2BA H 0.1698 0.3261 0.2385 0.031 Uiso 1 1 calc R . .
C5G C -0.0390(5) 0.1903(5) -0.1322(3) 0.040(2) Uani 1 1 d . . .
H5GA H -0.0519 0.2459 -0.1392 0.048 Uiso 1 1 calc R . .
C5J C -0.0605(5) 0.2834(4) 0.3041(3) 0.0305(18) Uani 1 1 d . . .
H5JA H -0.0643 0.2267 0.3114 0.037 Uiso 1 1 calc R . .
C2I C 0.1390(4) 0.5314(4) 0.2462(3) 0.0298(16) Uani 1 1 d . . .
H2IA H 0.1108 0.5108 0.2782 0.036 Uiso 1 1 calc R . .
C3I C 0.2023(5) 0.5928(4) 0.2512(3) 0.0370(18) Uani 1 1 d . . .
H3IA H 0.2154 0.6138 0.2866 0.044 Uiso 1 1 calc R . .
C6I C 0.1611(4) 0.5323(4) 0.1491(3) 0.0255(15) Uani 1 1 d . . .
H6IA H 0.1477 0.5116 0.1137 0.031 Uiso 1 1 calc R . .
C2J C -0.0542(4) 0.4491(4) 0.2833(3) 0.0259(15) Uani 1 1 d . . .
H2JA H -0.0525 0.5060 0.2766 0.031 Uiso 1 1 calc R . .
C4I C 0.2464(5) 0.6239(4) 0.2059(4) 0.041(2) Uani 1 1 d . . .
H4IA H 0.2903 0.6646 0.2096 0.050 Uiso 1 1 calc R . .
C6A C 0.5106(4) 0.2661(4) 0.1787(3) 0.0253(14) Uani 1 1 d . . .
H6AA H 0.5224 0.3229 0.1795 0.030 Uiso 1 1 calc R . .
C4A C 0.5642(5) 0.1303(4) 0.1786(3) 0.0264(16) Uani 1 1 d . . .
H4AA H 0.6119 0.0929 0.1774 0.032 Uiso 1 1 calc R . .
C6E C 0.4268(4) 0.3310(4) -0.0334(3) 0.0235(15) Uani 1 1 d . . .
H6EA H 0.3820 0.3381 -0.0602 0.028 Uiso 1 1 calc R . .
C4H C 0.2655(6) -0.1369(5) -0.0115(5) 0.058(3) Uani 1 1 d . . .
H4HA H 0.3083 -0.1789 -0.0134 0.069 Uiso 1 1 calc R . .
C2E C 0.4890(4) 0.2567(4) 0.0414(3) 0.0262(14) Uani 1 1 d . . .
H2EA H 0.4865 0.2120 0.0660 0.031 Uiso 1 1 calc R . .
C5F C 0.4605(4) -0.0080(4) 0.0286(3) 0.0153(15) Uani 1 1 d . . .
C1H C 0.1364(4) -0.0170(4) -0.0083(3) 0.0248(17) Uani 1 1 d . . .
C5H C 0.2630(5) -0.0798(4) -0.0515(4) 0.047(2) Uani 1 1 d . . .
H5HA H 0.3050 -0.0807 -0.0804 0.056 Uiso 1 1 calc R . .
C6H C 0.1980(4) -0.0195(4) -0.0501(3) 0.0365(18) Uani 1 1 d . . .
H6HA H 0.1963 0.0204 -0.0783 0.044 Uiso 1 1 calc R . .
C2H C 0.1435(4) -0.0752(4) 0.0327(3) 0.0364(18) Uani 1 1 d . . .
H2HA H 0.1033 -0.0741 0.0626 0.044 Uiso 1 1 calc R . .
C1E C 0.4239(5) 0.2661(4) 0.0006(4) 0.0205(18) Uani 1 1 d . . .
C5A C 0.5806(4) 0.2106(4) 0.1785(3) 0.0268(14) Uani 1 1 d . . .
H5AA H 0.6395 0.2297 0.1784 0.032 Uiso 1 1 calc R . .
C5I C 0.2228(4) 0.5921(4) 0.1539(3) 0.0332(18) Uani 1 1 d . . .
H5IA H 0.2504 0.6128 0.1218 0.040 Uiso 1 1 calc R . .
C4D C 0.2712(5) 0.1477(4) -0.1816(3) 0.0269(19) Uani 1 1 d . . .
H4DA H 0.2587 0.1375 -0.2192 0.032 Uiso 1 1 calc R . .
C4J C -0.0925(4) 0.3372(4) 0.3422(3) 0.0309(17) Uani 1 1 d . . .
H4JA H -0.1152 0.3179 0.3761 0.037 Uiso 1 1 calc R . .
C1G C 0.0139(4) 0.0859(4) -0.0718(3) 0.0244(16) Uani 1 1 d . . .
C3H C 0.2081(5) -0.1354(5) 0.0313(4) 0.048(2) Uani 1 1 d . . .
H3HA H 0.2119 -0.1747 0.0598 0.058 Uiso 1 1 calc R . .
C2G C 0.0024(5) 0.0274(4) -0.1134(3) 0.0389(18) Uani 1 1 d . . .
H2GA H 0.0177 -0.0279 -0.1072 0.047 Uiso 1 1 calc R . .
C3G C -0.0310(6) 0.0515(5) -0.1625(3) 0.057(3) Uani 1 1 d . . .
H3GA H -0.0408 0.0127 -0.1908 0.068 Uiso 1 1 calc R . .
C3E C 0.5573(5) 0.3136(4) 0.0455(3) 0.0349(16) Uani 1 1 d . . .
H3EA H 0.6024 0.3070 0.0721 0.042 Uiso 1 1 calc R . .
C2F C 0.3154(4) 0.0673(4) 0.0697(3) 0.0292(19) Uani 1 1 d . . .
H2FA H 0.2642 0.0940 0.0829 0.035 Uiso 1 1 calc R . .
C3F C 0.3417(4) -0.0049(3) 0.0922(3) 0.0271(15) Uani 1 1 d . . .
H3FA H 0.3086 -0.0292 0.1210 0.033 Uiso 1 1 calc R . .
C4F C 0.4174(5) -0.0427(4) 0.0725(3) 0.027(2) Uani 1 1 d . . .
H4FA H 0.4388 -0.0913 0.0889 0.032 Uiso 1 1 calc R . .
C5E C 0.4944(5) 0.3876(4) -0.0297(3) 0.0309(18) Uani 1 1 d . . .
H5EA H 0.4964 0.4319 -0.0547 0.037 Uiso 1 1 calc R . .
C4E C 0.5582(5) 0.3803(4) 0.0097(4) 0.036(2) Uani 1 1 d . . .
H4EA H 0.6030 0.4204 0.0127 0.044 Uiso 1 1 calc R . .
C100 C 0.3796(14) 0.6286(9) -0.0614(5) 0.193(11) Uani 1 1 d . . .
H10A H 0.3917 0.6864 -0.0699 0.232 Uiso 1 1 calc R . .
H10B H 0.4174 0.6137 -0.0298 0.232 Uiso 1 1 calc R . .
Cl10 Cl 0.2756(3) 0.6229(3) -0.04014(16) 0.160(2) Uani 1 1 d . . .
Cl11 Cl 0.41237(18) 0.57643(17) -0.11283(12) 0.0834(8) Uani 1 1 d . . .
C200 C 0.1843(14) -0.0419(11) -0.2449(8) 0.053(5) Uiso 0.469(6) 1 d P A 1
H20A H 0.1479 0.0073 -0.2390 0.064 Uiso 0.469(6) 1 calc PR A 1
H20B H 0.2395 -0.0254 -0.2635 0.064 Uiso 0.469(6) 1 calc PR A 1
Cl20 Cl 0.1292(6) -0.1099(4) -0.2839(3) 0.085(3) Uani 0.469(6) 1 d P A 1
Cl21 Cl 0.2096(4) -0.0909(4) -0.1781(2) 0.088(2) Uani 0.469(6) 1 d P A 1
C300 C 0.2263(11) -0.0835(10) -0.2374(7) 0.055(4) Uiso 0.531(6) 1 d P A 2
H30A H 0.2673 -0.0414 -0.2513 0.066 Uiso 0.531(6) 1 calc PR A 2
H30B H 0.2567 -0.1153 -0.2086 0.066 Uiso 0.531(6) 1 calc PR A 2
Cl30 Cl 0.1342(4) -0.0387(3) -0.2109(3) 0.093(2) Uani 0.531(6) 1 d P A 2
Cl31 Cl 0.1946(4) -0.1457(3) -0.2897(2) 0.0598(16) Uani 0.531(6) 1 d P A 2

loop_
_atom_site_aniso_label
_atom_site_aniso_U_11
_atom_site_aniso_U_22
_atom_site_aniso_U_33
_atom_site_aniso_U_23
_atom_site_aniso_U_13
_atom_site_aniso_U_12
Pr1 0.01423(12) 0.01426(13) 0.01782(13) -0.00288(14) 0.0000(2) 0.00034(16)
P1 0.0173(10) 0.0177(9) 0.0150(11) -0.0001(8) 0.0001(8) -0.0025(7)
P2 0.0164(9) 0.0155(9) 0.0175(11) 0.0001(8) 0.0009(8) 0.0035(7)
P4 0.0188(8) 0.0142(8) 0.0158(9) 0.0006(7) 0.0004(7) 0.0014(6)
P3 0.0203(9) 0.0182(8) 0.0188(10) -0.0025(7) 0.0040(8) -0.0075(7)
O2 0.018(3) 0.028(2) 0.011(3) -0.008(2) 0.006(2) -0.003(2)
O1 0.021(3) 0.019(2) 0.020(3) 0.001(2) 0.005(2) -0.010(2)
C1A 0.029(5) 0.012(3) 0.017(5) -0.007(3) 0.001(4) -0.001(3)
O11 0.035(3) 0.024(3) 0.019(3) -0.002(2) -0.011(2) 0.000(2)
N30 0.025(3) 0.026(3) 0.051(6) -0.022(3) -0.003(4) -0.001(3)
O22 0.040(3) 0.030(3) 0.025(3) 0.001(2) 0.004(3) 0.003(2)
C1B 0.034(4) 0.009(3) 0.021(4) -0.002(3) 0.008(3) -0.001(3)
O13 0.106(5) 0.030(3) 0.012(3) 0.002(2) 0.004(3) 0.012(3)
N20 0.038(4) 0.020(3) 0.014(4) -0.004(3) 0.005(3) -0.005(3)
O23 0.114(6) 0.020(3) 0.040(4) 0.008(3) -0.015(4) -0.015(3)
N10 0.030(3) 0.014(3) 0.027(4) 0.002(3) 0.011(3) 0.009(3)
O4 0.026(3) 0.022(2) 0.021(3) -0.002(2) -0.002(2) 0.003(2)
C1D 0.030(4) 0.014(3) 0.013(4) 0.005(3) 0.007(3) 0.004(3)
C1C 0.014(4) 0.017(3) 0.023(4) -0.002(3) 0.006(3) 0.003(3)
N6C 0.013(3) 0.012(2) 0.023(3) -0.001(2) 0.001(2) 0.001(2)
C5C 0.015(3) 0.014(3) 0.019(4) -0.001(3) 0.000(3) 0.000(3)
C4C 0.025(3) 0.018(3) 0.026(4) 0.007(4) -0.001(4) 0.004(2)
C3C 0.039(4) 0.027(4) 0.015(3) 0.006(3) -0.003(3) -0.009(3)
C2C 0.019(3) 0.023(3) 0.026(4) 0.006(4) -0.002(4) -0.002(2)
C1F 0.017(4) 0.017(3) 0.015(4) 0.000(3) -0.004(3) -0.002(3)
N6F 0.021(3) 0.022(3) 0.012(3) -0.001(2) -0.004(2) 0.005(2)
C1J 0.015(3) 0.035(4) 0.014(3) 0.003(3) -0.007(3) 0.003(3)
C4B 0.031(4) 0.016(3) 0.015(4) -0.003(3) 0.000(3) -0.001(3)
O3 0.024(3) 0.018(2) 0.019(3) 0.002(2) -0.003(2) -0.012(2)
O21 0.040(3) 0.034(3) 0.029(3) -0.015(2) 0.012(2) -0.005(2)
C1I 0.012(3) 0.019(3) 0.028(4) 0.001(3) 0.002(3) 0.007(3)
C3A 0.059(5) 0.015(3) 0.033(4) 0.000(3) -0.002(4) 0.002(3)
O31 0.030(3) 0.035(3) 0.032(4) -0.018(3) -0.012(3) 0.007(3)
C6G 0.026(4) 0.036(4) 0.023(4) -0.012(3) 0.002(3) -0.006(3)
C5B 0.028(4) 0.027(4) 0.021(5) -0.002(3) -0.014(3) -0.008(3)
C6B 0.019(4) 0.025(4) 0.018(4) 0.009(3) 0.001(3) -0.010(3)
C6J 0.026(4) 0.014(3) 0.022(4) -0.007(3) -0.001(3) 0.000(3)
C4G 0.052(5) 0.070(6) 0.023(4) 0.010(4) -0.009(4) -0.023(5)
C3D 0.037(4) 0.029(4) 0.020(5) -0.003(3) -0.003(4) 0.009(3)
C3B 0.020(4) 0.031(4) 0.020(4) -0.008(3) 0.006(3) 0.001(3)
C6D 0.027(4) 0.015(3) 0.012(4) -0.010(3) 0.004(3) -0.007(3)
O33 0.016(2) 0.056(3) 0.109(7) -0.027(3) 0.002(3) 0.008(3)
C5D 0.035(5) 0.031(4) 0.029(5) 0.003(3) -0.008(4) 0.002(4)
O32 0.030(3) 0.027(3) 0.039(4) -0.005(3) 0.009(3) -0.003(2)
C2D 0.028(4) 0.024(4) 0.033(5) -0.006(3) -0.004(4) 0.009(3)
C3J 0.045(4) 0.038(4) 0.024(4) 0.004(3) 0.002(3) 0.014(3)
O12 0.050(3) 0.015(3) 0.041(4) -0.008(2) -0.015(3) 0.005(2)
C2A 0.027(4) 0.021(3) 0.043(5) 0.003(3) 0.001(3) 0.005(3)
C2B 0.024(4) 0.014(3) 0.039(5) 0.008(3) -0.005(3) -0.002(3)
C5G 0.038(5) 0.047(5) 0.035(5) 0.009(4) -0.013(4) -0.001(4)
C5J 0.030(4) 0.029(4) 0.033(4) 0.002(3) -0.002(3) -0.007(3)
C2I 0.035(4) 0.018(3) 0.037(4) -0.004(3) -0.012(3) -0.003(3)
C3I 0.044(4) 0.027(4) 0.040(5) -0.006(3) -0.018(4) 0.003(3)
C6I 0.020(3) 0.019(3) 0.038(4) -0.004(3) 0.001(3) 0.001(3)
C2J 0.036(4) 0.022(3) 0.020(4) 0.004(3) -0.005(3) 0.012(3)
C4I 0.039(5) 0.011(4) 0.074(7) 0.009(4) -0.014(5) 0.013(3)
C6A 0.025(3) 0.021(3) 0.030(4) 0.003(3) 0.002(3) 0.001(3)
C4A 0.026(4) 0.031(4) 0.022(4) -0.001(3) 0.007(3) 0.009(3)
C6E 0.028(4) 0.028(4) 0.015(3) 0.004(3) -0.004(3) -0.001(3)
C4H 0.037(5) 0.030(5) 0.107(9) -0.020(5) 0.016(5) 0.000(4)
C2E 0.033(4) 0.025(3) 0.021(4) 0.003(3) 0.002(3) -0.007(3)
C5F 0.014(3) 0.015(3) 0.017(4) 0.000(3) 0.003(3) -0.002(3)
C1H 0.024(4) 0.013(3) 0.037(5) -0.008(3) -0.004(3) -0.005(3)
C5H 0.040(5) 0.026(4) 0.076(7) -0.016(4) 0.027(4) 0.002(3)
C6H 0.041(4) 0.019(3) 0.050(5) -0.001(3) 0.023(4) 0.000(3)
C2H 0.017(4) 0.038(4) 0.054(5) -0.001(4) 0.003(3) -0.004(3)
C1E 0.010(4) 0.026(4) 0.025(5) 0.004(4) 0.005(4) 0.000(3)
C5A 0.027(3) 0.030(4) 0.023(4) 0.001(3) -0.002(3) 0.004(3)
C5I 0.024(4) 0.026(4) 0.049(5) -0.002(3) 0.010(3) 0.001(3)
C4D 0.048(5) 0.012(3) 0.021(4) 0.000(3) -0.006(3) 0.000(3)
C4J 0.036(4) 0.037(4) 0.020(4) 0.003(3) 0.010(3) -0.001(3)
C1G 0.026(4) 0.028(4) 0.019(4) -0.002(3) 0.006(3) -0.019(3)
C3H 0.019(4) 0.043(5) 0.083(7) 0.010(4) -0.003(4) -0.001(3)
C2G 0.064(5) 0.038(4) 0.015(4) 0.001(3) 0.000(4) -0.027(4)
C3G 0.098(7) 0.058(6) 0.014(4) -0.007(4) 0.001(4) -0.048(5)
C3E 0.040(4) 0.029(4) 0.036(4) -0.008(3) -0.005(3) -0.004(3)
C2F 0.019(3) 0.025(4) 0.044(5) 0.005(3) 0.017(3) 0.004(3)
C3F 0.029(3) 0.029(3) 0.024(4) 0.012(4) 0.012(4) 0.001(3)
C4F 0.028(4) 0.010(3) 0.043(6) 0.002(3) -0.004(3) 0.010(3)
C5E 0.051(5) 0.027(4) 0.015(4) 0.005(3) 0.012(3) -0.011(3)
C4E 0.037(5) 0.023(4) 0.049(6) -0.008(4) 0.010(4) -0.012(3)
C100 0.37(3) 0.154(14) 0.056(9) -0.013(9) 0.005(12) -0.197(17)
Cl10 0.146(4) 0.246(5) 0.087(3) 0.079(3) 0.034(2) 0.126(4)
Cl11 0.0805(18) 0.086(2) 0.084(2) -0.0076(16) 0.0089(16) 0.0160(15)
Cl20 0.134(7) 0.067(4) 0.055(4) 0.011(3) -0.027(4) -0.020(4)
Cl21 0.096(5) 0.109(5) 0.060(4) -0.027(3) -0.027(3) -0.004(4)
Cl30 0.069(4) 0.067(4) 0.143(6) 0.006(3) 0.023(4) 0.007(3)
Cl31 0.094(4) 0.030(2) 0.055(3) -0.0039(19) 0.010(3) -0.004(2)

loop_
_atom_type_symbol
_atom_type_description
_atom_type_scat_dispersion_real
_atom_type_scat_dispersion_imag
_atom_type_scat_source
C C 0.0033 0.0016 'International Tables Vol C Tables 4.2.6.8 and 6.1.1.4'
H H 0.0000 0.0000 'International Tables Vol C Tables 4.2.6.8 and 6.1.1.4'
N N 0.0061 0.0033 'International Tables Vol C Tables 4.2.6.8 and 6.1.1.4'
O O 0.0106 0.0060 'International Tables Vol C Tables 4.2.6.8 and 6.1.1.4'
P P 0.1023 0.0942 'International Tables Vol C Tables 4.2.6.8 and 6.1.1.4'
Cl Cl 0.1484 0.1585 'International Tables Vol C Tables 4.2.6.8 and 6.1.1.4'
Pr Pr -0.2180 2.8214 'International Tables Vol C Tables 4.2.6.8 and 6.1.1.4'

loop_
_geom_angle_atom_site_label_1
_geom_angle_atom_site_label_2
_geom_angle_atom_site_label_3
_geom_angle
_geom_angle_site_symmetry_1
_geom_angle_site_symmetry_3
_geom_angle_publ_flag
O3 Pr1 O4 144.95(12) . . ?
O3 Pr1 O2 76.85(16) . . ?
O4 Pr1 O2 134.78(16) . . ?
O3 Pr1 O1 132.68(16) . . ?
O4 Pr1 O1 79.58(16) . . ?
O2 Pr1 O1 72.05(12) . . ?
O3 Pr1 O11 119.68(16) . . ?
O4 Pr1 O11 67.43(17) . . ?
O2 Pr1 O11 76.14(17) . . ?
O1 Pr1 O11 86.32(16) . . ?
O3 Pr1 O22 65.67(18) . . ?
O4 Pr1 O22 117.68(17) . . ?
O2 Pr1 O22 91.75(17) . . ?
O1 Pr1 O22 80.42(17) . . ?
O11 Pr1 O22 164.33(12) . . ?
O3 Pr1 O31 73.38(16) . . ?
O4 Pr1 O31 74.33(16) . . ?
O2 Pr1 O31 125.90(18) . . ?
O1 Pr1 O31 153.72(15) . . ?
O11 Pr1 O31 80.88(17) . . ?
O22 Pr1 O31 114.57(18) . . ?
O3 Pr1 O32 79.49(16) . . ?
O4 Pr1 O32 68.83(16) . . ?
O2 Pr1 O32 156.13(15) . . ?
O1 Pr1 O32 124.01(19) . . ?
O11 Pr1 O32 119.23(17) . . ?
O22 Pr1 O32 75.55(17) . . ?
O31 Pr1 O32 47.82(16) . . ?
O3 Pr1 O12 72.03(15) . . ?
O4 Pr1 O12 103.39(16) . . ?
O2 Pr1 O12 67.31(17) . . ?
O1 Pr1 O12 123.86(16) . . ?
O11 Pr1 O12 47.87(15) . . ?
O22 Pr1 O12 136.15(16) . . ?
O31 Pr1 O12 60.98(18) . . ?
O32 Pr1 O12 108.09(18) . . ?
O3 Pr1 O21 105.97(16) . . ?
O4 Pr1 O21 72.14(16) . . ?
O2 Pr1 O21 122.63(16) . . ?
O1 Pr1 O21 65.26(16) . . ?
O11 Pr1 O21 133.98(15) . . ?
O22 Pr1 O21 45.92(15) . . ?
O31 Pr1 O21 108.60(17) . . ?
O32 Pr1 O21 61.61(17) . . ?
O12 Pr1 O21 169.59(12) . . ?
O1 P1 C1B 114.0(3) . . ?
O1 P1 C1A 113.1(3) . . ?
C1B P1 C1A 106.7(4) . . ?
O1 P1 C1C 109.9(3) . . ?
C1B P1 C1C 107.6(3) . . ?
C1A P1 C1C 105.1(3) . . ?
O2 P2 C1D 112.2(3) . . ?
O2 P2 C1E 113.4(3) . . ?
C1D P2 C1E 106.1(4) . . ?
O2 P2 C1F 109.3(3) . . ?
C1D P2 C1F 107.4(3) . . ?
C1E P2 C1F 108.2(3) . . ?
O4 P4 C1I 112.7(3) . . ?
O4 P4 C1J 111.2(3) . . ?
C1I P4 C1J 111.5(3) . . ?
O4 P4 C5C 112.3(3) . 3_465 ?
C1I P4 C5C 101.9(3) . 3_465 ?
C1J P4 C5C 106.9(3) . 3_465 ?
O3 P3 C1H 116.1(3) . . ?
O3 P3 C5F 110.7(3) . 3_455 ?
C1H P3 C5F 105.0(3) . 3_455 ?
O3 P3 C1G 109.3(3) . . ?
C1H P3 C1G 110.3(3) . . ?
C5F P3 C1G 104.9(3) 3_455 . ?
P2 O2 Pr1 165.7(3) . . ?
P1 O1 Pr1 167.4(3) . . ?
C2A C1A C6A 118.5(7) . . ?
C2A C1A P1 118.1(6) . . ?
C6A C1A P1 123.4(5) . . ?
N10 O11 Pr1 101.0(3) . . ?
O33 N30 O31 122.2(9) . . ?
O33 N30 O32 122.2(9) . . ?
O31 N30 O32 115.4(5) . . ?
N20 O22 Pr1 104.2(4) . . ?
C6B C1B C2B 120.4(7) . . ?
C6B C1B P1 121.5(5) . . ?
C2B C1B P1 118.1(6) . . ?
O23 N20 O21 123.9(7) . . ?
O23 N20 O22 120.3(6) . . ?
O21 N20 O22 115.8(6) . . ?
O13 N10 O12 121.4(7) . . ?
O13 N10 O11 121.1(6) . . ?
O12 N10 O11 117.4(6) . . ?
P4 O4 Pr1 174.7(3) . . ?
C6D C1D C2D 120.2(7) . . ?
C6D C1D P2 120.1(5) . . ?
C2D C1D P2 119.7(6) . . ?
N6C C1C C2C 123.5(6) . . ?
N6C C1C P1 118.8(5) . . ?
C2C C1C P1 117.7(5) . . ?
C1C N6C C5C 116.6(6) . . ?
N6C C5C C4C 124.8(6) . . ?
N6C C5C P4 114.5(5) . 3_565 ?
C4C C5C P4 120.6(5) . 3_565 ?
C3C C4C C5C 117.3(6) . . ?
C4C C3C C2C 119.9(6) . . ?
C3C C2C C1C 117.9(6) . . ?
C2F C1F N6F 122.9(6) . . ?
C2F C1F P2 119.7(5) . . ?
N6F C1F P2 117.4(5) . . ?
C5F N6F C1F 116.6(6) . . ?
C2J C1J C6J 120.2(6) . . ?
C2J C1J P4 123.2(5) . . ?
C6J C1J P4 116.6(5) . . ?
C3B C4B C5B 121.4(7) . . ?
P3 O3 Pr1 172.2(3) . . ?
N20 O21 Pr1 94.1(4) . . ?
C2I C1I C6I 117.3(6) . . ?
C2I C1I P4 124.9(5) . . ?
C6I C1I P4 117.6(5) . . ?
C4A C3A C2A 121.0(6) . . ?
N30 O31 Pr1 98.2(5) . . ?
C1G C6G C5G 122.9(7) . . ?
C4B C5B C6B 118.7(6) . . ?
C1B C6B C5B 119.9(7) . . ?
C5J C6J C1J 117.4(6) . . ?
C3G C4G C5G 123.0(7) . . ?
C2D C3D C4D 120.1(7) . . ?
C4B C3B C2B 121.3(7) . . ?
C1D C6D C5D 120.6(7) . . ?
C6D C5D C4D 119.9(7) . . ?
N30 O32 Pr1 97.5(5) . . ?
C3D C2D C1D 119.7(7) . . ?
C4J C3J C2J 121.1(6) . . ?
N10 O12 Pr1 93.6(4) . . ?
C1A C2A C3A 119.3(7) . . ?
C3B C2B C1B 118.0(7) . . ?
C4G C5G C6G 116.0(8) . . ?
C4J C5J C6J 121.9(7) . . ?
C1I C2I C3I 120.4(7) . . ?
C4I C3I C2I 122.0(7) . . ?
C5I C6I C1I 122.3(7) . . ?
C3J C2J C1J 119.6(6) . . ?
C3I C4I C5I 116.8(7) . . ?
C1A C6A C5A 120.4(6) . . ?
C5A C4A C3A 120.7(6) . . ?
C1E C6E C5E 120.9(7) . . ?
C5H C4H C3H 121.4(8) . . ?
C3E C2E C1E 119.9(6) . . ?
N6F C5F C4F 123.3(6) . . ?
N6F C5F P3 115.8(5) . 3 ?
C4F C5F P3 120.9(5) . 3 ?
C6H C1H C2H 117.1(6) . . ?
C6H C1H P3 123.4(6) . . ?
C2H C1H P3 119.4(6) . . ?
C4H C5H C6H 119.6(7) . . ?
C1H C6H C5H 121.1(7) . . ?
C1H C2H C3H 121.8(7) . . ?
C6E C1E C2E 119.6(7) . . ?
C6E C1E P2 119.9(6) . . ?
C2E C1E P2 120.2(6) . . ?
C4A C5A C6A 120.0(6) . . ?
C6I C5I C4I 121.1(7) . . ?
C5D C4D C3D 119.5(7) . . ?
C5J C4J C3J 119.7(7) . . ?
C6G C1G C2G 119.2(7) . . ?
C6G C1G P3 118.8(5) . . ?
C2G C1G P3 121.9(5) . . ?
C4H C3H C2H 118.9(8) . . ?
C3G C2G C1G 118.7(7) . . ?
C4G C3G C2G 120.1(7) . . ?
C2E C3E C4E 119.1(7) . . ?
C1F C2F C3F 119.4(6) . . ?
C2F C3F C4F 119.3(6) . . ?
C5F C4F C3F 118.4(6) . . ?
C4E C5E C6E 120.8(6) . . ?
C5E C4E C3E 119.8(7) . . ?
Cl11 C100 Cl10 120.7(8) . . ?
Cl20 C200 Cl21 107.9(10) . . ?
Cl31 C300 Cl30 108.1(9) . . ?

loop_
_geom_bond_atom_site_label_1
_geom_bond_atom_site_label_2
_geom_bond_distance
_geom_bond_site_symmetry_2
_geom_bond_publ_flag
Pr1 O3 2.463(5) . ?
Pr1 O4 2.479(5) . ?
Pr1 O2 2.484(5) . ?
Pr1 O1 2.500(5) . ?
Pr1 O11 2.579(5) . ?
Pr1 O22 2.584(5) . ?
Pr1 O31 2.617(6) . ?
Pr1 O32 2.622(6) . ?
Pr1 O12 2.735(6) . ?
Pr1 O21 2.806(6) . ?
P1 O1 1.487(5) . ?
P1 C1B 1.808(8) . ?
P1 C1A 1.813(8) . ?
P1 C1C 1.821(7) . ?
P2 O2 1.510(5) . ?
P2 C1D 1.769(8) . ?
P2 C1E 1.813(8) . ?
P2 C1F 1.819(7) . ?
P4 O4 1.482(5) . ?
P4 C1I 1.786(6) . ?
P4 C1J 1.793(7) . ?
P4 C5C 1.838(7) 3_465 ?
P3 O3 1.502(5) . ?
P3 C1H 1.781(7) . ?
P3 C5F 1.810(7) 3_455 ?
P3 C1G 1.816(7) . ?
C1A C2A 1.393(8) . ?
C1A C6A 1.395(10) . ?
O11 N10 1.267(7) . ?
N30 O33 1.212(7) . ?
N30 O31 1.249(11) . ?
N30 O32 1.263(10) . ?
O22 N20 1.265(7) . ?
C1B C6B 1.376(10) . ?
C1B C2B 1.417(9) . ?
O13 N10 1.236(8) . ?
N20 O23 1.194(8) . ?
N20 O21 1.229(7) . ?
N10 O12 1.261(7) . ?
C1D C6D 1.376(9) . ?
C1D C2D 1.423(9) . ?
C1C N6C 1.327(8) . ?
C1C C2C 1.390(10) . ?
N6C C5C 1.328(8) . ?
C5C C4C 1.394(10) . ?
C5C P4 1.838(7) 3_565 ?
C4C C3C 1.357(9) . ?
C3C C2C 1.391(8) . ?
C1F C2F 1.368(9) . ?
C1F N6F 1.371(8) . ?
N6F C5F 1.352(8) . ?
C1J C2J 1.403(9) . ?
C1J C6J 1.416(9) . ?
C4B C3B 1.360(9) . ?
C4B C5B 1.371(10) . ?
C1I C2I 1.396(9) . ?
C1I C6I 1.397(9) . ?
C3A C4A 1.365(9) . ?
C3A C2A 1.394(9) . ?
C6G C1G 1.352(9) . ?
C6G C5G 1.378(10) . ?
C5B C6B 1.410(10) . ?
C6J C5J 1.409(10) . ?
C4G C3G 1.358(11) . ?
C4G C5G 1.374(11) . ?
C3D C2D 1.361(10) . ?
C3D C4D 1.426(10) . ?
C3B C2B 1.381(10) . ?
C6D C5D 1.385(10) . ?
C5D C4D 1.397(10) . ?
C3J C4J 1.378(9) . ?
C3J C2J 1.380(9) . ?
C5J C4J 1.368(10) . ?
C2I C3I 1.399(9) . ?
C3I C4I 1.386(11) . ?
C6I C5I 1.364(9) . ?
C4I C5I 1.415(10) . ?
C6A C5A 1.401(8) . ?
C4A C5A 1.343(9) . ?
C6E C1E 1.352(9) . ?
C6E C5E 1.388(9) . ?
C4H C5H 1.353(12) . ?
C4H C3H 1.359(12) . ?
C2E C3E 1.400(8) . ?
C2E C1E 1.410(10) . ?
C5F C4F 1.377(9) . ?
C5F P3 1.810(7) 3 ?
C1H C6H 1.383(9) . ?
C1H C2H 1.387(10) . ?
C5H C6H 1.399(9) . ?
C2H C3H 1.393(9) . ?
C1G C2G 1.407(9) . ?
C2G C3G 1.359(10) . ?
C3E C4E 1.400(10) . ?
C2F C3F 1.367(8) . ?
C3F C4F 1.394(9) . ?
C5E C4E 1.368(10) . ?
C100 Cl11 1.596(17) . ?
C100 Cl10 1.67(2) . ?
C200 Cl20 1.688(18) . ?
C200 Cl21 1.85(2) . ?
C300 Cl31 1.702(17) . ?
C300 Cl30 1.707(17) . ?
